data_7022610
loop_
_publ_author_name
'Rezayee, Nomaan M.'
'Gerling, Kimberly A.'
'Rheingold, Arnold L.'
'Fritsch, Joseph M.'

_publ_section_title
;
 Synthesis and structures of tridentate ketoiminate zinc complexes bearing
 trifluoromethyl substituents that act as L-lactide ring opening
 polymerization initiators.
;
_journal_issue 15
_journal_name_full 'Dalton transactions (Cambridge, England : 2003)'
_journal_page_first 5573
_journal_page_last 5586
_journal_paper_doi 10.1039/c3dt32314e
_journal_volume 42
_journal_year 2013
_chemical_formula_sum 'C29 H33 F3 N2 O2 Zn'
_chemical_formula_weight 563.94
_chemical_name_systematic
;
?
;
_space_group_IT_number 2
_symmetry_cell_setting triclinic
_symmetry_space_group_name_Hall '-P 1'
_symmetry_space_group_name_H-M 'P -1'
_atom_sites_solution_hydrogens geom
_atom_sites_solution_primary direct
_atom_sites_solution_secondary difmap
_audit_creation_method SHELXL-97
_cell_angle_alpha 90.098(3)
_cell_angle_beta 99.192(3)
_cell_angle_gamma 96.636(2)
_cell_formula_units_Z 2
_cell_length_a 10.0828(5)
_cell_length_b 10.7266(6)
_cell_length_c 12.2102(6)
_cell_measurement_reflns_used 9951
_cell_measurement_temperature 100(2)
_cell_measurement_theta_max 25.51
_cell_measurement_theta_min 2.45
_cell_volume 1294.62(12)
_computing_cell_refinement 'Bruker SAINT'
_computing_data_collection 'Bruker APEX2'
_computing_data_reduction 'Bruker SAINT'
_computing_molecular_graphics 'Bruker SHELXTL'
_computing_publication_material 'Bruker SHELXTL'
_computing_structure_refinement 'SHELXL-97 (Sheldrick, 1997)'
_computing_structure_solution 'SHELXS-97 (Sheldrick, 1990)'
_diffrn_ambient_temperature 100(2)
_diffrn_measured_fraction_theta_full 0.993
_diffrn_measured_fraction_theta_max 0.989
_diffrn_measurement_device_type 'Bruker APEX-II CCD'
_diffrn_measurement_method '\f and \w scans'
_diffrn_radiation_monochromator graphite
_diffrn_radiation_source 'fine-focus sealed tube'
_diffrn_radiation_type MoK\a
_diffrn_radiation_wavelength 0.71073
_diffrn_reflns_av_R_equivalents 0.0192
_diffrn_reflns_av_sigmaI/netI 0.0184
_diffrn_reflns_limit_h_max 12
_diffrn_reflns_limit_h_min -11
_diffrn_reflns_limit_k_max 12
_diffrn_reflns_limit_k_min -13
_diffrn_reflns_limit_l_max 14
_diffrn_reflns_limit_l_min -14
_diffrn_reflns_number 16914
_diffrn_reflns_theta_full 25.00
_diffrn_reflns_theta_max 25.53
_diffrn_reflns_theta_min 3.60
_exptl_absorpt_coefficient_mu 1.000
_exptl_absorpt_correction_T_max 0.9066
_exptl_absorpt_correction_T_min 0.7338
_exptl_absorpt_correction_type multi-scan
_exptl_absorpt_process_details sadabs
_exptl_crystal_colour colourless
_exptl_crystal_density_diffrn 1.447
_exptl_crystal_density_method 'not measured'
_exptl_crystal_description plate
_exptl_crystal_F_000 588
_exptl_crystal_size_max 0.33
_exptl_crystal_size_mid 0.14
_exptl_crystal_size_min 0.10
_refine_diff_density_max 0.298
_refine_diff_density_min -0.243
_refine_diff_density_rms 0.045
_refine_ls_extinction_method none
_refine_ls_goodness_of_fit_ref 1.108
_refine_ls_hydrogen_treatment constr
_refine_ls_matrix_type full
_refine_ls_number_parameters 342
_refine_ls_number_reflns 4775
_refine_ls_number_restraints 0
_refine_ls_restrained_S_all 1.108
_refine_ls_R_factor_all 0.0246
_refine_ls_R_factor_gt 0.0226
_refine_ls_shift/su_max 0.004
_refine_ls_shift/su_mean 0.000
_refine_ls_structure_factor_coef Fsqd
_refine_ls_weighting_details 'calc w=1/[\s^2^(Fo^2^)+(0.0300P)^2^+0.5032P] where P=(Fo^2^+2Fc^2^)/3'
_refine_ls_weighting_scheme calc
_refine_ls_wR_factor_gt 0.0596
_refine_ls_wR_factor_ref 0.0605
_reflns_number_gt 4507
_reflns_number_total 4775
_reflns_threshold_expression >2sigma(I)
_cod_data_source_file c3dt32314e.txt
_cod_data_source_block frit03
_cod_depositor_comments
;
The following automatic conversions were performed:

'_symmetry_cell_setting' value 'Triclinic' changed to 'triclinic'
according to /home/saulius/struct/CIF-dictionaries/cif_core.dic
dictionary named 'cif_core.dic' version 2.4.2 from 2011-04-26.

Automatic conversion script
Id: cif_fix_values 1891 2012-01-12 08:04:46Z andrius 
;
_cod_original_sg_symbol_H-M P-1
_cod_database_code 7022610

loop_
_symmetry_equiv_pos_as_xyz
'x, y, z'
'-x, -y, -z'

loop_
_atom_site_label
_atom_site_type_symbol
_atom_site_fract_x
_atom_site_fract_y
_atom_site_fract_z
_atom_site_U_iso_or_equiv
_atom_site_adp_type
_atom_site_occupancy
_atom_site_symmetry_multiplicity
_atom_site_calc_flag
_atom_site_refinement_flags
Zn1 Zn 0.449820(16) 0.113817(15) 0.247862(13) 0.01339(6) Uani 1 1 d .
F1 F 0.39844(10) -0.26811(9) 0.09354(9) 0.0287(2) Uani 1 1 d .
F2 F 0.59097(11) -0.25867(9) 0.04036(9) 0.0333(2) Uani 1 1 d .
F3 F 0.57537(10) -0.29124(9) 0.21133(8) 0.0287(2) Uani 1 1 d .
O2 O 0.26777(10) 0.13051(9) 0.19357(8) 0.0146(2) Uani 1 1 d .
O1 O 0.47703(11) -0.06039(9) 0.22323(9) 0.0182(2) Uani 1 1 d .
N1 N 0.61811(12) 0.18330(11) 0.18689(10) 0.0145(3) Uani 1 1 d .
N2 N 0.54148(12) 0.22938(11) 0.38092(10) 0.0147(3) Uani 1 1 d .
C1 C 0.17421(14) 0.16705(13) 0.24957(11) 0.0130(3) Uani 1 1 d .
C2 C 0.09068(15) 0.07686(13) 0.30146(11) 0.0140(3) Uani 1 1 d .
C3 C 0.00962(15) 0.12175(14) 0.37224(12) 0.0163(3) Uani 1 1 d .
H3 H -0.0433 0.0631 0.4106 0.020 Uiso 1 1 calc R
C4 C 0.00405(15) 0.24828(15) 0.38807(12) 0.0175(3) Uani 1 1 d .
H4 H -0.0453 0.2764 0.4416 0.021 Uiso 1 1 calc R
C5 C 0.07112(15) 0.33381(14) 0.32510(12) 0.0156(3) Uani 1 1 d .
H5 H 0.0619 0.4205 0.3322 0.019 Uiso 1 1 calc R
C6 C 0.15202(14) 0.29571(13) 0.25137(12) 0.0133(3) Uani 1 1 d .
C7 C 0.20524(15) 0.38909(14) 0.16799(12) 0.0156(3) Uani 1 1 d .
C8 C 0.36033(15) 0.41165(14) 0.18421(13) 0.0175(3) Uani 1 1 d .
H8A H 0.3960 0.3341 0.1666 0.026 Uiso 1 1 calc R
H8B H 0.3955 0.4371 0.2615 0.026 Uiso 1 1 calc R
H8C H 0.3885 0.4781 0.1349 0.026 Uiso 1 1 calc R
C9 C 0.15383(16) 0.51757(14) 0.17581(14) 0.0208(3) Uani 1 1 d .
H9A H 0.1838 0.5718 0.1178 0.031 Uiso 1 1 calc R
H9B H 0.1901 0.5563 0.2488 0.031 Uiso 1 1 calc R
H9C H 0.0548 0.5066 0.1658 0.031 Uiso 1 1 calc R
C10 C 0.15102(16) 0.33678(15) 0.05001(12) 0.0196(3) Uani 1 1 d .
H10A H 0.0522 0.3332 0.0359 0.029 Uiso 1 1 calc R
H10B H 0.1769 0.2522 0.0428 0.029 Uiso 1 1 calc R
H10C H 0.1894 0.3916 -0.0040 0.029 Uiso 1 1 calc R
C11 C 0.08534(15) -0.06590(14) 0.28226(12) 0.0163(3) Uani 1 1 d .
C12 C 0.09110(18) -0.09964(15) 0.16052(13) 0.0228(3) Uani 1 1 d .
H12A H 0.0797 -0.1911 0.1505 0.034 Uiso 1 1 calc R
H12B H 0.1788 -0.0650 0.1418 0.034 Uiso 1 1 calc R
H12C H 0.0185 -0.0642 0.1118 0.034 Uiso 1 1 calc R
C13 C -0.04816(16) -0.13530(15) 0.30818(14) 0.0218(3) Uani 1 1 d .
H13A H -0.1247 -0.0996 0.2648 0.033 Uiso 1 1 calc R
H13B H -0.0517 -0.1259 0.3875 0.033 Uiso 1 1 calc R
H13C H -0.0531 -0.2246 0.2887 0.033 Uiso 1 1 calc R
C14 C 0.20175(16) -0.11931(14) 0.35722(13) 0.0204(3) Uani 1 1 d .
H14A H 0.1990 -0.0984 0.4349 0.031 Uiso 1 1 calc R
H14B H 0.2883 -0.0829 0.3375 0.031 Uiso 1 1 calc R
H14C H 0.1923 -0.2107 0.3471 0.031 Uiso 1 1 calc R
C15 C 0.68809(15) 0.11716(14) 0.13161(11) 0.0145(3) Uani 1 1 d .
C16 C 0.82313(15) 0.16582(15) 0.10171(13) 0.0179(3) Uani 1 1 d .
H16A H 0.8098 0.2166 0.0350 0.027 Uiso 1 1 calc R
H16B H 0.8717 0.0950 0.0873 0.027 Uiso 1 1 calc R
H16C H 0.8761 0.2177 0.1632 0.027 Uiso 1 1 calc R
C17 C 0.64054(15) -0.01118(14) 0.10104(12) 0.0162(3) Uani 1 1 d .
H17 H 0.6755 -0.0469 0.0420 0.019 Uiso 1 1 calc R
C18 C 0.54930(15) -0.08607(14) 0.14991(12) 0.0148(3) Uani 1 1 d .
C19 C 0.52949(16) -0.22615(15) 0.12261(13) 0.0187(3) Uani 1 1 d .
C20 C 0.66874(14) 0.30134(14) 0.23744(12) 0.0154(3) Uani 1 1 d .
C21 C 0.73955(15) 0.40019(14) 0.19210(13) 0.0182(3) Uani 1 1 d .
H21 H 0.7562 0.3933 0.1180 0.022 Uiso 1 1 calc R
C22 C 0.78745(16) 0.51113(15) 0.25410(14) 0.0213(3) Uani 1 1 d .
H22 H 0.8352 0.5786 0.2209 0.026 Uiso 1 1 calc R
C23 C 0.76679(15) 0.52409(14) 0.36125(14) 0.0201(3) Uani 1 1 d .
H23 H 0.8061 0.5971 0.4040 0.024 Uiso 1 1 calc R
C24 C 0.68649(15) 0.42803(14) 0.40801(13) 0.0175(3) Uani 1 1 d .
C25 C 0.63318(14) 0.31887(14) 0.34471(12) 0.0148(3) Uani 1 1 d .
C26 C 0.50608(15) 0.24324(14) 0.48018(12) 0.0170(3) Uani 1 1 d .
C27 C 0.56526(16) 0.34516(15) 0.55149(13) 0.0201(3) Uani 1 1 d .
H27 H 0.5442 0.3499 0.6244 0.024 Uiso 1 1 calc R
C28 C 0.65274(16) 0.43699(15) 0.51574(13) 0.0198(3) Uani 1 1 d .
H28 H 0.6909 0.5068 0.5630 0.024 Uiso 1 1 calc R
C29 C 0.39868(17) 0.14996(15) 0.51352(13) 0.0217(3) Uani 1 1 d .
H29A H 0.3102 0.1800 0.4923 0.033 Uiso 1 1 calc R
H29B H 0.4162 0.1394 0.5940 0.033 Uiso 1 1 calc R
H29C H 0.3991 0.0692 0.4760 0.033 Uiso 1 1 calc R

loop_
_atom_site_aniso_label
_atom_site_aniso_U_11
_atom_site_aniso_U_22
_atom_site_aniso_U_33
_atom_site_aniso_U_23
_atom_site_aniso_U_13
_atom_site_aniso_U_12
Zn1 0.01183(10) 0.01427(10) 0.01481(10) -0.00068(6) 0.00374(7) 0.00241(6)
F1 0.0207(5) 0.0203(5) 0.0426(6) -0.0033(4) 0.0002(4) -0.0018(4)
F2 0.0460(6) 0.0237(5) 0.0351(6) -0.0106(4) 0.0247(5) -0.0001(4)
F3 0.0397(6) 0.0195(5) 0.0271(5) 0.0040(4) -0.0002(4) 0.0125(4)
O2 0.0127(5) 0.0168(5) 0.0151(5) -0.0012(4) 0.0041(4) 0.0032(4)
O1 0.0198(6) 0.0162(5) 0.0214(5) 0.0015(4) 0.0101(5) 0.0050(4)
N1 0.0133(6) 0.0164(6) 0.0138(6) 0.0009(5) 0.0025(5) 0.0019(5)
N2 0.0129(6) 0.0166(6) 0.0148(6) 0.0002(5) 0.0003(5) 0.0047(5)
C1 0.0113(7) 0.0171(7) 0.0102(6) -0.0013(5) -0.0006(5) 0.0028(6)
C2 0.0139(7) 0.0158(7) 0.0118(7) 0.0003(5) -0.0007(6) 0.0030(6)
C3 0.0169(8) 0.0193(7) 0.0127(7) 0.0022(6) 0.0031(6) 0.0013(6)
C4 0.0167(8) 0.0236(8) 0.0137(7) -0.0012(6) 0.0050(6) 0.0058(6)
C5 0.0148(7) 0.0150(7) 0.0168(7) -0.0020(6) -0.0002(6) 0.0040(6)
C6 0.0097(7) 0.0158(7) 0.0133(7) 0.0003(5) -0.0012(6) 0.0008(6)
C7 0.0143(7) 0.0147(7) 0.0182(7) 0.0019(6) 0.0032(6) 0.0022(6)
C8 0.0145(8) 0.0154(7) 0.0226(8) 0.0013(6) 0.0037(6) 0.0009(6)
C9 0.0173(8) 0.0176(8) 0.0286(8) 0.0059(6) 0.0055(7) 0.0048(6)
C10 0.0179(8) 0.0236(8) 0.0165(7) 0.0040(6) 0.0019(6) 0.0001(6)
C11 0.0188(8) 0.0145(7) 0.0160(7) 0.0001(6) 0.0038(6) 0.0017(6)
C12 0.0340(10) 0.0154(7) 0.0189(8) -0.0032(6) 0.0062(7) 0.0003(7)
C13 0.0222(8) 0.0184(8) 0.0239(8) -0.0009(6) 0.0043(7) -0.0019(6)
C14 0.0220(8) 0.0155(7) 0.0240(8) 0.0028(6) 0.0040(7) 0.0031(6)
C15 0.0127(7) 0.0201(7) 0.0105(6) 0.0019(6) -0.0006(6) 0.0041(6)
C16 0.0141(8) 0.0218(8) 0.0184(7) -0.0013(6) 0.0045(6) 0.0021(6)
C17 0.0157(7) 0.0203(8) 0.0131(7) -0.0013(6) 0.0025(6) 0.0046(6)
C18 0.0137(7) 0.0176(7) 0.0129(7) -0.0005(6) -0.0008(6) 0.0057(6)
C19 0.0181(8) 0.0213(8) 0.0179(7) 0.0007(6) 0.0045(6) 0.0050(6)
C20 0.0100(7) 0.0173(7) 0.0188(7) -0.0004(6) 0.0000(6) 0.0040(6)
C21 0.0143(7) 0.0197(8) 0.0215(8) 0.0019(6) 0.0040(6) 0.0044(6)
C22 0.0158(8) 0.0171(8) 0.0317(9) 0.0027(6) 0.0053(7) 0.0024(6)
C23 0.0144(8) 0.0150(7) 0.0299(8) -0.0038(6) 0.0002(7) 0.0022(6)
C24 0.0129(7) 0.0179(7) 0.0216(8) -0.0008(6) -0.0012(6) 0.0064(6)
C25 0.0110(7) 0.0158(7) 0.0177(7) 0.0011(6) -0.0003(6) 0.0055(6)
C26 0.0160(8) 0.0198(8) 0.0160(7) 0.0008(6) 0.0007(6) 0.0075(6)
C27 0.0213(8) 0.0242(8) 0.0151(7) -0.0023(6) 0.0001(6) 0.0077(7)
C28 0.0179(8) 0.0202(8) 0.0204(8) -0.0049(6) -0.0030(6) 0.0064(6)
C29 0.0245(9) 0.0253(8) 0.0156(7) -0.0015(6) 0.0049(7) 0.0016(7)

loop_
_atom_type_symbol
_atom_type_description
_atom_type_scat_dispersion_real
_atom_type_scat_dispersion_imag
_atom_type_scat_source
C C 0.0033 0.0016 'International Tables Vol C Tables 4.2.6.8 and 6.1.1.4'
H H 0.0000 0.0000 'International Tables Vol C Tables 4.2.6.8 and 6.1.1.4'
N N 0.0061 0.0033 'International Tables Vol C Tables 4.2.6.8 and 6.1.1.4'
O O 0.0106 0.0060 'International Tables Vol C Tables 4.2.6.8 and 6.1.1.4'
F F 0.0171 0.0103 'International Tables Vol C Tables 4.2.6.8 and 6.1.1.4'
Zn Zn 0.2839 1.4301 'International Tables Vol C Tables 4.2.6.8 and 6.1.1.4'

loop_
_geom_angle_atom_site_label_1
_geom_angle_atom_site_label_2
_geom_angle_atom_site_label_3
_geom_angle
O2 Zn1 O1 107.51(4)
O2 Zn1 N1 129.15(5)
O1 Zn1 N1 93.61(5)
O2 Zn1 N2 116.48(4)
O1 Zn1 N2 126.74(5)
N1 Zn1 N2 81.37(5)
C1 O2 Zn1 127.99(9)
C18 O1 Zn1 119.07(9)
C15 N1 C20 123.71(12)
C15 N1 Zn1 124.77(10)
C20 N1 Zn1 109.46(9)
C26 N2 C25 119.62(13)
C26 N2 Zn1 130.04(10)
C25 N2 Zn1 108.71(9)
O2 C1 C6 119.93(12)
O2 C1 C2 120.45(13)
C6 C1 C2 119.50(12)
C3 C2 C1 117.62(13)
C3 C2 C11 119.34(13)
C1 C2 C11 123.04(12)
C4 C3 C2 122.16(14)
C3 C4 C5 119.23(13)
C4 C5 C6 121.57(14)
C5 C6 C1 118.18(13)
C5 C6 C7 120.25(13)
C1 C6 C7 121.38(12)
C8 C7 C9 107.29(12)
C8 C7 C10 109.33(12)
C9 C7 C10 106.78(12)
C8 C7 C6 112.89(12)
C9 C7 C6 112.05(12)
C10 C7 C6 108.31(12)
C14 C11 C13 107.55(12)
C14 C11 C12 108.81(13)
C13 C11 C12 106.02(13)
C14 C11 C2 111.23(12)
C13 C11 C2 110.92(12)
C12 C11 C2 112.07(12)
N1 C15 C17 120.40(13)
N1 C15 C16 123.71(13)
C17 C15 C16 115.81(13)
C18 C17 C15 125.22(13)
O1 C18 C17 130.79(14)
O1 C18 C19 110.74(12)
C17 C18 C19 118.37(13)
F2 C19 F1 106.51(13)
F2 C19 F3 107.11(12)
F1 C19 F3 106.52(12)
F2 C19 C18 114.34(12)
F1 C19 C18 111.20(12)
F3 C19 C18 110.74(12)
C21 C20 N1 127.15(14)
C21 C20 C25 118.43(14)
N1 C20 C25 114.30(12)
C20 C21 C22 120.70(14)
C23 C22 C21 121.34(14)
C22 C23 C24 119.47(14)
C25 C24 C23 119.40(14)
C25 C24 C28 117.28(14)
C23 C24 C28 123.29(14)
N2 C25 C24 121.70(13)
N2 C25 C20 118.21(13)
C24 C25 C20 120.02(13)
N2 C26 C27 121.19(14)
N2 C26 C29 118.35(14)
C27 C26 C29 120.44(13)
C28 C27 C26 119.99(14)
C27 C28 C24 119.85(14)

loop_
_geom_bond_atom_site_label_1
_geom_bond_atom_site_label_2
_geom_bond_distance
Zn1 O2 1.8784(10)
Zn1 O1 1.9495(10)
Zn1 N1 2.0254(12)
Zn1 N2 2.0686(12)
F1 C19 1.3367(18)
F2 C19 1.3275(17)
F3 C19 1.3387(18)
O2 C1 1.3423(17)
O1 C18 1.2893(17)
N1 C15 1.3126(19)
N1 C20 1.4115(19)
N2 C26 1.3297(19)
N2 C25 1.3780(19)
C1 C6 1.424(2)
C1 C2 1.425(2)
C2 C3 1.401(2)
C2 C11 1.542(2)
C3 C4 1.379(2)
C4 C5 1.384(2)
C5 C6 1.398(2)
C6 C7 1.5432(19)
C7 C8 1.535(2)
C7 C9 1.535(2)
C7 C10 1.537(2)
C11 C14 1.535(2)
C11 C13 1.540(2)
C11 C12 1.541(2)
C15 C17 1.433(2)
C15 C16 1.502(2)
C17 C18 1.362(2)
C18 C19 1.522(2)
C20 C21 1.376(2)
C20 C25 1.430(2)
C21 C22 1.404(2)
C22 C23 1.367(2)
C23 C24 1.414(2)
C24 C25 1.406(2)
C24 C28 1.416(2)
C26 C27 1.410(2)
C26 C29 1.494(2)
C27 C28 1.365(2)
